data_7043072
loop_
_publ_author_name
'Dhungana, Tara Prasad'
'Hashimoto, Hisako'
'Tobita, Hiromi'

_publ_section_title
;
 An Iron Germylene Complex Having Fe-H and Ge-H Bonds: Synthesis,
 Structure and Reactivity
;
_journal_name_full 'Dalton Trans.'
_journal_paper_doi 10.1039/C7DT01159H
_journal_year 2017
_chemical_formula_moiety '(C31 H55 Fe Ge N O Si3), 0.5 (C7H8)'
_chemical_formula_sum 'C34.5 H59 Fe Ge N O Si3'
_chemical_formula_weight 716.53
_space_group_crystal_system monoclinic
_space_group_IT_number 15
_space_group_name_Hall '-C 2yc'
_space_group_name_H-M_alt 'C 1 2/c 1'
_symmetry_space_group_name_Hall '-C 2yc'
_symmetry_space_group_name_H-M 'C 1 2/c 1'
_atom_sites_solution_hydrogens mixed
_audit_creation_method SHELXL-2016/6
_audit_update_record
;
2017-05-18 deposited with the CCDC.
2017-05-22 downloaded from the CCDC.
;
_cell_angle_alpha 90
_cell_angle_beta 109.345(2)
_cell_angle_gamma 90
_cell_formula_units_Z 8
_cell_length_a 32.8319(14)
_cell_length_b 12.2428(5)
_cell_length_c 20.4141(9)
_cell_measurement_reflns_used 5516
_cell_measurement_temperature 140(2)
_cell_measurement_theta_max 27.48
_cell_measurement_theta_min 2.11
_cell_volume 7742.3(6)
_computing_cell_refinement PROCESS-AUTO
_computing_data_collection PROCESS-AUTO
_computing_data_reduction 'teXsan Ver.1.11'
_computing_molecular_graphics 'ORTEP III'
_computing_publication_material 'Yadokari-XG 2009'
_computing_structure_refinement 'SHELXL-2016/6 (Sheldrick, 2016)'
_computing_structure_solution 'SHELXS-97 (Sheldrick, 1997)'
_diffrn_ambient_temperature 140(2)
_diffrn_detector_area_resol_mean 10.00
_diffrn_measured_fraction_theta_full 1.000
_diffrn_measured_fraction_theta_max 0.998
_diffrn_measurement_device_type 'Rigaku RAXIS-RAPID Imaging Plate'
_diffrn_measurement_method \w
_diffrn_radiation_type MoK\a
_diffrn_radiation_wavelength 0.71069
_diffrn_reflns_av_R_equivalents 0.1133
_diffrn_reflns_av_unetI/netI 0.0587
_diffrn_reflns_Laue_measured_fraction_full 1.000
_diffrn_reflns_Laue_measured_fraction_max 0.998
_diffrn_reflns_limit_h_max 41
_diffrn_reflns_limit_h_min -42
_diffrn_reflns_limit_k_max 15
_diffrn_reflns_limit_k_min -15
_diffrn_reflns_limit_l_max 26
_diffrn_reflns_limit_l_min -26
_diffrn_reflns_number 55443
_diffrn_reflns_point_group_measured_fraction_full 1.000
_diffrn_reflns_point_group_measured_fraction_max 0.998
_diffrn_reflns_theta_full 25.240
_diffrn_reflns_theta_max 27.483
_diffrn_reflns_theta_min 1.964
_diffrn_source 'rotating-anode X-ray tube'
_exptl_absorpt_coefficient_mu 1.269
_exptl_absorpt_correction_T_max 1.0000
_exptl_absorpt_correction_T_min 1.0000
_exptl_absorpt_correction_type numerical
_exptl_absorpt_process_details 'NUMABS (Higashi, 1999)'
_exptl_crystal_colour red
_exptl_crystal_density_diffrn 1.229
_exptl_crystal_description block
_exptl_crystal_F_000 3048
_exptl_crystal_size_max 0.210
_exptl_crystal_size_mid 0.170
_exptl_crystal_size_min 0.160
_refine_diff_density_max 2.026
_refine_diff_density_min -0.666
_refine_diff_density_rms 0.108
_refine_ls_extinction_method none
_refine_ls_goodness_of_fit_ref 1.185
_refine_ls_hydrogen_treatment mixed
_refine_ls_matrix_type full
_refine_ls_number_parameters 431
_refine_ls_number_reflns 8863
_refine_ls_number_restraints 73
_refine_ls_restrained_S_all 1.183
_refine_ls_R_factor_all 0.1019
_refine_ls_R_factor_gt 0.0753
_refine_ls_shift/su_max 0.009
_refine_ls_shift/su_mean 0.000
_refine_ls_structure_factor_coef Fsqd
_refine_ls_weighting_details 'w=1/[\s^2^(Fo^2^)+(0.0348P)^2^+57.6127P] where P=(Fo^2^+2Fc^2^)/3'
_refine_ls_weighting_scheme calc
_refine_ls_wR_factor_gt 0.1393
_refine_ls_wR_factor_ref 0.1484
_reflns_Friedel_coverage 0.000
_reflns_number_gt 6985
_reflns_number_total 8863
_reflns_threshold_expression 'I > 2\s(I)'
_cod_data_source_file c7dt01159h2.cif
_cod_data_source_block tara3b
_cod_original_cell_volume 7742.2(6)
_cod_original_formula_sum 'C34.50 H59 Fe Ge N O Si3'
_cod_database_code 7043072
_shelx_shelxl_version_number 2016/6
_shelx_space_group_comment
;
The symmetry employed for this shelxl refinement is uniquely defined
by the following loop, which should always be used as a source of
symmetry information in preference to the above space-group names.
They are only intended as comments.
;
_shelx_estimated_absorpt_t_min 0.776
_shelx_estimated_absorpt_t_max 0.823

loop_
_space_group_symop_operation_xyz
'x, y, z'
'-x, y, -z+1/2'
'x+1/2, y+1/2, z'
'-x+1/2, y+1/2, -z+1/2'
'-x, -y, -z'
'x, -y, z-1/2'
'-x+1/2, -y+1/2, -z'
'x+1/2, -y+1/2, z-1/2'

loop_
_atom_site_label
_atom_site_type_symbol
_atom_site_fract_x
_atom_site_fract_y
_atom_site_fract_z
_atom_site_U_iso_or_equiv
_atom_site_adp_type
_atom_site_occupancy
_atom_site_site_symmetry_order
_atom_site_calc_flag
_atom_site_refinement_flags_posn
_atom_site_refinement_flags_adp
_atom_site_refinement_flags_occupancy
_atom_site_disorder_assembly
_atom_site_disorder_group
Ge1 Ge 0.17123(2) 0.28909(4) 0.22098(2) 0.01719(16) Uani 0.955(3) 1 d . . . A 1
Fe1 Fe 0.16375(2) 0.25499(5) 0.10147(3) 0.01949(17) Uani 1 1 d . . . . .
Si1 Si 0.09796(4) 0.38258(11) 0.27530(7) 0.0258(3) Uani 1 1 d . . . . .
Si2 Si 0.17613(4) 0.25074(11) 0.37332(6) 0.0233(3) Uani 1 1 d . . . . .
Si3 Si 0.10250(5) 0.12983(12) 0.26080(7) 0.0285(3) Uani 1 1 d . . . . .
N1 N 0.14215(12) 0.3982(3) 0.08466(19) 0.0227(8) Uani 1 1 d . . . . .
C1 C 0.12693(15) 0.4833(4) 0.0730(2) 0.0235(10) Uani 1 1 d . . . . .
C2 C 0.13429(14) 0.2605(4) 0.2833(2) 0.0218(9) Uani 1 1 d . . . . .
C3 C 0.11268(16) 0.1953(4) 0.0752(3) 0.0307(11) Uani 1 1 d . . . . .
C4 C 0.10472(15) 0.5853(4) 0.0575(2) 0.0220(9) Uani 1 1 d . . . . .
C5 C 0.12276(15) 0.6797(4) 0.0941(2) 0.0250(10) Uani 1 1 d . . . . .
C6 C 0.09980(15) 0.7764(4) 0.0772(2) 0.0266(10) Uani 1 1 d . . . . .
H6 H 0.111646 0.840783 0.102315 0.032 Uiso 1 1 calc R U . . .
C7 C 0.06012(15) 0.7825(4) 0.0249(3) 0.0276(10) Uani 1 1 d . . . . .
C8 C 0.04291(15) 0.6866(4) -0.0100(3) 0.0261(10) Uani 1 1 d . . . . .
H8 H 0.015534 0.689507 -0.045527 0.031 Uiso 1 1 calc R U . . .
C9 C 0.06391(15) 0.5877(4) 0.0047(2) 0.0235(10) Uani 1 1 d . . . . .
C10 C 0.16662(18) 0.6766(5) 0.1501(3) 0.0426(14) Uani 1 1 d . . . . .
H10 H 0.188256 0.650891 0.130156 0.064 Uiso 1 1 calc R U . . .
H10A H 0.165678 0.626831 0.187144 0.064 Uiso 1 1 calc R U . . .
H10B H 0.174319 0.750095 0.169191 0.064 Uiso 1 1 calc R U . . .
C11 C 0.03638(19) 0.8889(4) 0.0058(3) 0.0425(14) Uani 1 1 d . . . . .
H11 H 0.044455 0.937268 0.046348 0.064 Uiso 1 1 calc R U . . .
H11A H 0.005216 0.875335 -0.009493 0.064 Uiso 1 1 calc R U . . .
H11B H 0.043980 0.923507 -0.031860 0.064 Uiso 1 1 calc R U . . .
C12 C 0.04550(17) 0.4843(4) -0.0333(3) 0.0318(11) Uani 1 1 d . . . . .
H12 H 0.042544 0.429605 -0.000078 0.048 Uiso 1 1 calc R U . . .
H12A H 0.064846 0.456338 -0.057067 0.048 Uiso 1 1 calc R U . . .
H12B H 0.017087 0.499422 -0.067492 0.048 Uiso 1 1 calc R U . . .
C13 C 0.20935(15) 0.2921(4) 0.0511(2) 0.0246(9) Uani 1 1 d . . . . .
C14 C 0.18227(15) 0.2056(4) 0.0167(2) 0.0275(10) Uani 1 1 d . . . . .
C15 C 0.18813(15) 0.1178(4) 0.0658(2) 0.0253(10) Uani 1 1 d . . . . .
C16 C 0.21857(14) 0.1522(4) 0.1298(2) 0.0239(10) Uani 1 1 d . . . . .
C17 C 0.23115(14) 0.2619(4) 0.1208(2) 0.0245(10) Uani 1 1 d . . . . .
C18 C 0.21443(18) 0.3995(4) 0.0185(3) 0.0368(12) Uani 1 1 d . . . . .
H18 H 0.220650 0.457341 0.053591 0.055 Uiso 1 1 calc R U . . .
H18A H 0.187673 0.416796 -0.019206 0.055 Uiso 1 1 calc R U . . .
H18B H 0.238282 0.394175 -0.000218 0.055 Uiso 1 1 calc R U . . .
C19 C 0.15485(19) 0.2012(5) -0.0587(3) 0.0409(13) Uani 1 1 d . . . . .
H19 H 0.145125 0.275009 -0.075062 0.061 Uiso 1 1 calc R U . . .
H19A H 0.129719 0.154391 -0.064133 0.061 Uiso 1 1 calc R U . . .
H19B H 0.171861 0.171259 -0.085880 0.061 Uiso 1 1 calc R U . . .
C20 C 0.16886(19) 0.0060(4) 0.0492(3) 0.0372(12) Uani 1 1 d . . . . .
H20 H 0.168977 -0.030093 0.092067 0.056 Uiso 1 1 calc R U . . .
H20A H 0.185904 -0.037121 0.027139 0.056 Uiso 1 1 calc R U . . .
H20B H 0.139112 0.012129 0.017415 0.056 Uiso 1 1 calc R U . . .
C21 C 0.23909(17) 0.0806(4) 0.1918(3) 0.0322(11) Uani 1 1 d . . . . .
H21 H 0.219086 0.021881 0.193114 0.048 Uiso 1 1 calc R U . . .
H21A H 0.245834 0.124294 0.234302 0.048 Uiso 1 1 calc R U . . .
H21B H 0.265731 0.048901 0.188426 0.048 Uiso 1 1 calc R U . . .
C22 C 0.26508(16) 0.3270(5) 0.1745(3) 0.0359(12) Uani 1 1 d . . . . .
H22 H 0.293690 0.297250 0.179700 0.054 Uiso 1 1 calc R U . . .
H22A H 0.259933 0.322671 0.219067 0.054 Uiso 1 1 calc R U . . .
H22B H 0.263691 0.403458 0.159704 0.054 Uiso 1 1 calc R U . . .
C23 C 0.05575(17) 0.3613(5) 0.3172(3) 0.0386(13) Uani 1 1 d . . . . .
H23 H 0.037051 0.425795 0.309411 0.058 Uiso 1 1 calc R U . . .
H23A H 0.069712 0.350082 0.367152 0.058 Uiso 1 1 calc R U . . .
H23B H 0.038391 0.297008 0.296861 0.058 Uiso 1 1 calc R U . . .
C24 C 0.12705(19) 0.5102(5) 0.3178(3) 0.0434(14) Uani 1 1 d . . . . .
H24 H 0.140269 0.497841 0.367857 0.065 Uiso 1 1 calc R U . . .
H24A H 0.106439 0.570746 0.309853 0.065 Uiso 1 1 calc R U . . .
H24B H 0.149556 0.528408 0.297899 0.065 Uiso 1 1 calc R U . . .
C25 C 0.06878(17) 0.4192(5) 0.1822(3) 0.0391(13) Uani 1 1 d . . . . .
H25 H 0.051621 0.356651 0.158270 0.059 Uiso 1 1 calc R U . . .
H25A H 0.089825 0.438639 0.159471 0.059 Uiso 1 1 calc R U . . .
H25B H 0.049670 0.481559 0.180149 0.059 Uiso 1 1 calc R U . . .
C26 C 0.20537(17) 0.1165(5) 0.3895(3) 0.0370(12) Uani 1 1 d . . . . .
H26 H 0.227114 0.116722 0.435913 0.056 Uiso 1 1 calc R U . . .
H26A H 0.219564 0.105305 0.354641 0.056 Uiso 1 1 calc R U . . .
H26B H 0.184704 0.057280 0.386245 0.056 Uiso 1 1 calc R U . . .
C27 C 0.22076(16) 0.3557(4) 0.3948(3) 0.0327(11) Uani 1 1 d . . . . .
H27 H 0.239508 0.346159 0.443070 0.049 Uiso 1 1 calc R U . . .
H27A H 0.208195 0.429150 0.388831 0.049 Uiso 1 1 calc R U . . .
H27B H 0.237745 0.346265 0.363783 0.049 Uiso 1 1 calc R U . . .
C28 C 0.15330(17) 0.2703(5) 0.4456(3) 0.0359(12) Uani 1 1 d . . . . .
H28 H 0.175532 0.253736 0.490130 0.054 Uiso 1 1 calc R U . . .
H28A H 0.128638 0.221230 0.438657 0.054 Uiso 1 1 calc R U . . .
H28B H 0.143804 0.346176 0.445766 0.054 Uiso 1 1 calc R U . . .
C29 C 0.04889(17) 0.1422(5) 0.1901(3) 0.0406(13) Uani 1 1 d . . . . .
H29 H 0.052921 0.175533 0.149060 0.061 Uiso 1 1 calc R U . . .
H29A H 0.029642 0.188088 0.206235 0.061 Uiso 1 1 calc R U . . .
H29B H 0.036103 0.069502 0.178187 0.061 Uiso 1 1 calc R U . . .
C30 C 0.13268(19) 0.0207(4) 0.2308(3) 0.0400(13) Uani 1 1 d . . . . .
H30 H 0.115982 -0.047288 0.222627 0.060 Uiso 1 1 calc R U . A 2
H30A H 0.160790 0.008477 0.266593 0.060 Uiso 1 1 calc R U . A 2
H30B H 0.136995 0.044042 0.187683 0.060 Uiso 1 1 calc R U . A 2
C31 C 0.0879(2) 0.0713(5) 0.3355(3) 0.0453(14) Uani 1 1 d . . . . .
H31 H 0.071056 0.124933 0.351292 0.068 Uiso 1 1 calc R U . . .
H31A H 0.114361 0.053667 0.373780 0.068 Uiso 1 1 calc R U . . .
H31B H 0.070793 0.004733 0.320349 0.068 Uiso 1 1 calc R U . . .
C32 C 0.4923(7) 0.2717(11) 0.2060(7) 0.111(7) Uani 0.5 1 d G U P B -1
C33 C 0.5317(5) 0.2578(16) 0.2585(11) 0.135(9) Uani 0.5 1 d G U P B -1
H32 H 0.557788 0.260015 0.247998 0.162 Uiso 0.5 1 calc R U P . .
C34 C 0.5329(5) 0.2405(18) 0.3265(9) 0.157(10) Uani 0.5 1 d G U P B -1
H33 H 0.559840 0.230926 0.362340 0.188 Uiso 0.5 1 calc R U P . .
C35 C 0.4948(6) 0.2372(12) 0.3419(7) 0.107(7) Uani 0.5 1 d G U P B -1
H34 H 0.495587 0.225348 0.388285 0.129 Uiso 0.5 1 calc R U P . .
C36 C 0.4554(5) 0.2511(14) 0.2894(9) 0.099(6) Uani 0.5 1 d G U P B -1
H35 H 0.429282 0.248860 0.299890 0.119 Uiso 0.5 1 calc R U P . .
C37 C 0.4541(5) 0.2684(15) 0.2214(8) 0.124(9) Uani 0.5 1 d G U P B -1
H36 H 0.427229 0.277949 0.185548 0.148 Uiso 0.5 1 calc R U P . .
C38 C 0.4867(12) 0.3043(17) 0.1338(15) 0.165(15) Uani 0.5 1 d . . P B -1
H45 H 0.470476 0.372824 0.123033 0.248 Uiso 0.5 1 calc R U P B -1
H46 H 0.470942 0.247059 0.101922 0.248 Uiso 0.5 1 calc R U P B -1
H47 H 0.515140 0.314516 0.128695 0.248 Uiso 0.5 1 calc R U P B -1
O1 O 0.07945(12) 0.1532(4) 0.0514(2) 0.0517(11) Uani 1 1 d . . . . .
Ge2 Ge 0.1522(3) 0.1786(9) 0.2010(5) 0.025(4) Uani 0.050(2) 1 d . . . A 2
H1A H 0.2149(16) 0.249(4) 0.270(3) 0.030(14) Uiso 1 1 d . . . . .
H1B H 0.1771(17) 0.409(4) 0.233(3) 0.037(15) Uiso 1 1 d . . . . .

loop_
_atom_site_aniso_label
_atom_site_aniso_U_11
_atom_site_aniso_U_22
_atom_site_aniso_U_33
_atom_site_aniso_U_23
_atom_site_aniso_U_13
_atom_site_aniso_U_12
Ge1 0.0173(2) 0.0205(3) 0.0128(2) -0.00090(18) 0.00365(17) -0.0001(2)
Fe1 0.0226(3) 0.0190(3) 0.0171(3) 0.0007(2) 0.0070(2) 0.0024(3)
Si1 0.0218(6) 0.0310(7) 0.0241(7) 0.0031(5) 0.0071(5) 0.0072(5)
Si2 0.0237(6) 0.0301(7) 0.0152(6) 0.0033(5) 0.0052(5) 0.0055(5)
Si3 0.0300(7) 0.0284(7) 0.0270(7) -0.0014(6) 0.0090(6) -0.0029(6)
N1 0.0240(19) 0.021(2) 0.024(2) 0.0026(15) 0.0089(16) 0.0046(16)
C1 0.023(2) 0.026(3) 0.021(2) 0.0001(18) 0.0066(19) -0.0011(19)
C2 0.019(2) 0.029(3) 0.016(2) 0.0006(17) 0.0038(16) 0.0025(18)
C3 0.030(3) 0.035(3) 0.028(3) -0.004(2) 0.011(2) -0.004(2)
C4 0.027(2) 0.017(2) 0.025(2) 0.0050(17) 0.0121(19) 0.0015(18)
C5 0.026(2) 0.026(2) 0.022(2) 0.0039(18) 0.0078(19) -0.0005(19)
C6 0.032(2) 0.021(2) 0.029(2) -0.0033(19) 0.012(2) -0.0036(19)
C7 0.027(2) 0.021(2) 0.037(3) 0.004(2) 0.013(2) 0.002(2)
C8 0.024(2) 0.021(2) 0.030(2) 0.0032(19) 0.005(2) 0.0033(19)
C9 0.026(2) 0.022(2) 0.022(2) 0.0014(18) 0.0082(19) -0.0013(19)
C10 0.040(3) 0.037(3) 0.038(3) -0.002(2) -0.005(3) -0.003(2)
C11 0.040(3) 0.022(3) 0.061(4) 0.006(3) 0.010(3) 0.005(2)
C12 0.034(3) 0.022(3) 0.032(3) -0.001(2) 0.001(2) -0.001(2)
C13 0.025(2) 0.030(2) 0.022(2) 0.0005(19) 0.0130(18) -0.001(2)
C14 0.030(2) 0.033(3) 0.019(2) -0.004(2) 0.0081(19) 0.001(2)
C15 0.027(2) 0.022(2) 0.030(3) -0.0052(19) 0.014(2) 0.0013(19)
C16 0.023(2) 0.026(3) 0.024(2) -0.0031(18) 0.0096(19) 0.0066(19)
C17 0.023(2) 0.027(3) 0.025(2) -0.0017(19) 0.0100(19) 0.0004(19)
C18 0.042(3) 0.036(3) 0.036(3) 0.005(2) 0.018(2) -0.007(2)
C19 0.046(3) 0.051(4) 0.023(3) -0.007(2) 0.008(2) -0.004(3)
C20 0.043(3) 0.027(3) 0.042(3) -0.008(2) 0.015(3) -0.002(2)
C21 0.035(3) 0.028(3) 0.032(3) 0.003(2) 0.009(2) 0.012(2)
C22 0.027(3) 0.045(3) 0.032(3) -0.003(2) 0.005(2) -0.008(2)
C23 0.031(3) 0.057(4) 0.028(3) 0.000(2) 0.011(2) 0.011(3)
C24 0.039(3) 0.033(3) 0.053(4) -0.005(3) 0.008(3) 0.009(3)
C25 0.030(3) 0.056(4) 0.032(3) 0.010(3) 0.011(2) 0.015(3)
C26 0.036(3) 0.041(3) 0.028(3) 0.004(2) 0.003(2) 0.012(2)
C27 0.030(3) 0.040(3) 0.024(2) -0.002(2) 0.004(2) -0.004(2)
C28 0.037(3) 0.046(3) 0.023(2) -0.001(2) 0.008(2) 0.005(2)
C29 0.031(3) 0.052(4) 0.036(3) -0.011(3) 0.006(2) -0.008(3)
C30 0.051(3) 0.028(3) 0.042(3) -0.005(2) 0.016(3) -0.004(3)
C31 0.049(4) 0.045(4) 0.046(3) 0.008(3) 0.022(3) -0.008(3)
C32 0.146(18) 0.096(14) 0.111(16) -0.026(12) 0.066(14) -0.034(14)
C33 0.081(13) 0.13(2) 0.21(2) 0.05(2) 0.079(15) 0.027(14)
C34 0.115(16) 0.15(2) 0.20(2) 0.103(18) 0.055(17) 0.036(16)
C35 0.157(17) 0.080(13) 0.116(16) 0.043(12) 0.088(13) 0.060(13)
C36 0.121(15) 0.075(12) 0.126(16) 0.018(11) 0.075(13) 0.017(11)
C37 0.147(19) 0.109(18) 0.128(16) 0.013(15) 0.064(15) -0.028(16)
C38 0.33(4) 0.070(16) 0.18(3) 0.029(17) 0.20(3) 0.04(2)
O1 0.031(2) 0.069(3) 0.052(3) -0.022(2) 0.0102(19) -0.018(2)
Ge2 0.013(5) 0.036(7) 0.023(6) 0.004(4) 0.004(4) -0.001(4)

loop_
_atom_type_symbol
_atom_type_description
_atom_type_scat_dispersion_real
_atom_type_scat_dispersion_imag
_atom_type_scat_source
C C 0.0033 0.0016 'International Tables Vol C Tables 4.2.6.8 and 6.1.1.4'
H H 0.0000 0.0000 'International Tables Vol C Tables 4.2.6.8 and 6.1.1.4'
Fe Fe 0.3463 0.8444 'International Tables Vol C Tables 4.2.6.8 and 6.1.1.4'
Ge Ge 0.1547 1.8001 'International Tables Vol C Tables 4.2.6.8 and 6.1.1.4'
N N 0.0061 0.0033 'International Tables Vol C Tables 4.2.6.8 and 6.1.1.4'
O O 0.0106 0.0060 'International Tables Vol C Tables 4.2.6.8 and 6.1.1.4'
Si Si 0.0817 0.0704 'International Tables Vol C Tables 4.2.6.8 and 6.1.1.4'

loop_
_geom_angle_atom_site_label_1
_geom_angle_atom_site_label_2
_geom_angle_atom_site_label_3
_geom_angle
_geom_angle_site_symmetry_3
C2 Ge1 Fe1 135.57(12) .
C2 Ge1 H1A 99.3(19) .
Fe1 Ge1 H1A 111.2(19) .
C2 Ge1 H1B 98(2) .
Fe1 Ge1 H1B 107(2) .
H1A Ge1 H1B 100(3) .
C3 Fe1 N1 93.9(2) .
C3 Fe1 C15 89.8(2) .
N1 Fe1 C15 148.19(18) .
C3 Fe1 C14 97.9(2) .
N1 Fe1 C14 108.22(18) .
C15 Fe1 C14 40.06(19) .
C3 Fe1 C16 118.7(2) .
N1 Fe1 C16 147.22(18) .
C15 Fe1 C16 39.51(18) .
C14 Fe1 C16 66.57(18) .
C3 Fe1 C17 156.1(2) .
N1 Fe1 C17 107.74(18) .
C15 Fe1 C17 66.45(18) .
C14 Fe1 C17 66.17(18) .
C16 Fe1 C17 39.64(18) .
C3 Fe1 C13 134.4(2) .
N1 Fe1 C13 89.78(18) .
C15 Fe1 C13 65.88(19) .
C14 Fe1 C13 38.97(19) .
C16 Fe1 C13 65.65(18) .
C17 Fe1 C13 38.93(17) .
C3 Fe1 Ge2 71.9(3) .
N1 Fe1 Ge2 111.4(3) .
C15 Fe1 Ge2 99.7(3) .
C14 Fe1 Ge2 139.5(3) .
C16 Fe1 Ge2 83.9(3) .
C17 Fe1 Ge2 108.0(3) .
C13 Fe1 Ge2 146.5(3) .
C3 Fe1 Ge1 98.60(16) .
N1 Fe1 Ge1 85.92(12) .
C15 Fe1 Ge1 124.75(14) .
C14 Fe1 Ge1 157.44(13) .
C16 Fe1 Ge1 91.93(12) .
C17 Fe1 Ge1 93.12(12) .
C13 Fe1 Ge1 126.96(13) .
C23 Si1 C25 106.8(2) .
C23 Si1 C2 113.2(2) .
C25 Si1 C2 111.9(2) .
C23 Si1 C24 104.1(3) .
C25 Si1 C24 106.2(3) .
C2 Si1 C24 114.1(2) .
C26 Si2 C28 106.7(2) .
C26 Si2 C27 104.1(3) .
C28 Si2 C27 102.2(2) .
C26 Si2 C2 112.9(2) .
C28 Si2 C2 113.8(2) .
C27 Si2 C2 116.1(2) .
C29 Si3 C2 115.0(2) .
C29 Si3 C30 105.6(3) .
C2 Si3 C30 111.9(2) .
C29 Si3 C31 103.2(3) .
C2 Si3 C31 113.3(2) .
C30 Si3 C31 107.2(3) .
C29 Si3 Ge2 102.1(3) .
C2 Si3 Ge2 60.0(3) .
C30 Si3 Ge2 59.6(3) .
C31 Si3 Ge2 153.9(3) .
C1 N1 Fe1 176.5(4) .
N1 C1 C4 175.5(5) .
Si3 C2 Si1 111.6(2) .
Si3 C2 Si2 110.3(2) .
Si1 C2 Si2 111.5(2) .
Si3 C2 Ge1 112.8(2) .
Si1 C2 Ge1 107.3(2) .
Si2 C2 Ge1 102.9(2) .
Si3 C2 Ge2 72.1(3) .
Si1 C2 Ge2 128.2(3) .
Si2 C2 Ge2 114.9(3) .
O1 C3 Fe1 173.0(4) .
O1 C3 Ge2 119.8(5) .
Fe1 C3 Ge2 66.1(3) .
C5 C4 C9 121.1(4) .
C5 C4 C1 120.7(4) .
C9 C4 C1 118.2(4) .
C6 C5 C4 118.4(4) .
C6 C5 C10 120.8(5) .
C4 C5 C10 120.8(4) .
C5 C6 C7 122.2(4) .
C5 C6 H6 118.9 .
C7 C6 H6 118.9 .
C6 C7 C8 117.8(4) .
C6 C7 C11 121.4(5) .
C8 C7 C11 120.7(5) .
C9 C8 C7 122.8(4) .
C9 C8 H8 118.6 .
C7 C8 H8 118.6 .
C8 C9 C4 117.7(4) .
C8 C9 C12 122.8(4) .
C4 C9 C12 119.6(4) .
C5 C10 H10 109.5 .
C5 C10 H10A 109.5 .
H10 C10 H10A 109.5 .
C5 C10 H10B 109.5 .
H10 C10 H10B 109.5 .
H10A C10 H10B 109.5 .
C7 C11 H11 109.5 .
C7 C11 H11A 109.5 .
H11 C11 H11A 109.5 .
C7 C11 H11B 109.5 .
H11 C11 H11B 109.5 .
H11A C11 H11B 109.5 .
C9 C12 H12 109.5 .
C9 C12 H12A 109.5 .
H12 C12 H12A 109.5 .
C9 C12 H12B 109.5 .
H12 C12 H12B 109.5 .
H12A C12 H12B 109.5 .
C14 C13 C17 109.2(4) .
C14 C13 C18 125.4(4) .
C17 C13 C18 125.4(4) .
C14 C13 Fe1 69.6(3) .
C17 C13 Fe1 70.1(2) .
C18 C13 Fe1 126.7(3) .
C13 C14 C15 107.4(4) .
C13 C14 C19 126.9(5) .
C15 C14 C19 125.6(5) .
C13 C14 Fe1 71.4(3) .
C15 C14 Fe1 69.6(2) .
C19 C14 Fe1 127.8(4) .
C16 C15 C14 108.1(4) .
C16 C15 C20 126.5(5) .
C14 C15 C20 125.2(5) .
C16 C15 Fe1 71.0(3) .
C14 C15 Fe1 70.3(3) .
C20 C15 Fe1 129.1(3) .
C15 C16 C17 107.7(4) .
C15 C16 C21 125.7(4) .
C17 C16 C21 125.9(4) .
C15 C16 Fe1 69.5(3) .
C17 C16 Fe1 70.3(3) .
C21 C16 Fe1 133.0(3) .
C13 C17 C16 107.6(4) .
C13 C17 C22 126.9(4) .
C16 C17 C22 125.2(4) .
C13 C17 Fe1 70.9(3) .
C16 C17 Fe1 70.1(2) .
C22 C17 Fe1 129.2(3) .
C13 C18 H18 109.5 .
C13 C18 H18A 109.5 .
H18 C18 H18A 109.5 .
C13 C18 H18B 109.5 .
H18 C18 H18B 109.5 .
H18A C18 H18B 109.5 .
C14 C19 H19 109.5 .
C14 C19 H19A 109.5 .
H19 C19 H19A 109.5 .
C14 C19 H19B 109.5 .
H19 C19 H19B 109.5 .
H19A C19 H19B 109.5 .
C15 C20 H20 109.5 .
C15 C20 H20A 109.5 .
H20 C20 H20A 109.5 .
C15 C20 H20B 109.5 .
H20 C20 H20B 109.5 .
H20A C20 H20B 109.5 .
C16 C21 H21 109.5 .
C16 C21 H21A 109.5 .
H21 C21 H21A 109.5 .
C16 C21 H21B 109.5 .
H21 C21 H21B 109.5 .
H21A C21 H21B 109.5 .
C17 C22 H22 109.5 .
C17 C22 H22A 109.5 .
H22 C22 H22A 109.5 .
C17 C22 H22B 109.5 .
H22 C22 H22B 109.5 .
H22A C22 H22B 109.5 .
Si1 C23 H23 109.5 .
Si1 C23 H23A 109.5 .
H23 C23 H23A 109.5 .
Si1 C23 H23B 109.5 .
H23 C23 H23B 109.5 .
H23A C23 H23B 109.5 .
Si1 C24 H24 109.5 .
Si1 C24 H24A 109.5 .
H24 C24 H24A 109.5 .
Si1 C24 H24B 109.5 .
H24 C24 H24B 109.5 .
H24A C24 H24B 109.5 .
Si1 C25 H25 109.5 .
Si1 C25 H25A 109.5 .
H25 C25 H25A 109.5 .
Si1 C25 H25B 109.5 .
H25 C25 H25B 109.5 .
H25A C25 H25B 109.5 .
Si2 C26 H26 109.5 .
Si2 C26 H26A 109.5 .
H26 C26 H26A 109.5 .
Si2 C26 H26B 109.5 .
H26 C26 H26B 109.5 .
H26A C26 H26B 109.5 .
Si2 C27 H27 109.5 .
Si2 C27 H27A 109.5 .
H27 C27 H27A 109.5 .
Si2 C27 H27B 109.5 .
H27 C27 H27B 109.5 .
H27A C27 H27B 109.5 .
Si2 C28 H28 109.5 .
Si2 C28 H28A 109.5 .
H28 C28 H28A 109.5 .
Si2 C28 H28B 109.5 .
H28 C28 H28B 109.5 .
H28A C28 H28B 109.5 .
Si3 C29 H29 109.5 .
Si3 C29 H29A 109.5 .
H29 C29 H29A 109.5 .
Si3 C29 H29B 109.5 .
H29 C29 H29B 109.5 .
H29A C29 H29B 109.5 .
Si3 C30 Ge2 72.4(3) .
Si3 C30 H30 109.5 .
Ge2 C30 H30 154.5 .
Si3 C30 H30A 109.5 .
Ge2 C30 H30A 93.0 .
H30 C30 H30A 109.5 .
Si3 C30 H30B 109.5 .
Ge2 C30 H30B 49.3 .
H30 C30 H30B 109.5 .
H30A C30 H30B 109.5 .
Si3 C31 H31 109.5 .
Si3 C31 H31A 109.5 .
H31 C31 H31A 109.5 .
Si3 C31 H31B 109.5 .
H31 C31 H31B 109.5 .
H31A C31 H31B 109.5 .
C33 C32 C37 120.0 .
C33 C32 C38 125.3(19) .
C37 C32 C38 114.2(19) .
C34 C33 C32 120.0 .
C34 C33 H32 120.0 .
C32 C33 H32 120.0 .
C35 C34 C33 120.0 .
C35 C34 H33 120.0 .
C33 C34 H33 120.0 .
C36 C35 C34 120.0 .
C36 C35 H34 120.0 .
C34 C35 H34 120.0 .
C35 C36 C37 120.0 .
C35 C36 H35 120.0 .
C37 C36 H35 120.0 .
C35 C36 H32 151(2) 2_655
C37 C36 H32 31(2) 2_655
H35 C36 H32 88.6 2_655
C36 C37 C32 120.0 .
C36 C37 H36 120.0 .
C32 C37 H36 120.0 .
C36 C37 H32 28(2) 2_655
C32 C37 H32 147(2) 2_655
H36 C37 H32 92.5 2_655
C32 C38 H45 109.5 .
C32 C38 H46 109.5 .
H45 C38 H46 109.5 .
C32 C38 H47 109.5 .
H45 C38 H47 109.5 .
H46 C38 H47 109.5 .
C30 Ge2 C2 90.7(4) .
C30 Ge2 Fe1 136.9(5) .
C2 Ge2 Fe1 129.2(5) .
C30 Ge2 Si3 48.0(2) .
C2 Ge2 Si3 47.9(2) .
Fe1 Ge2 Si3 148.7(4) .
C30 Ge2 C3 105.2(4) .
C2 Ge2 C3 125.1(5) .
Fe1 Ge2 C3 42.1(2) .
Si3 Ge2 C3 109.6(4) .

loop_
_geom_bond_atom_site_label_1
_geom_bond_atom_site_label_2
_geom_bond_distance
Ge1 C2 2.057(4)
Ge1 Fe1 2.4063(8)
Ge1 H1A 1.53(5)
Ge1 H1B 1.49(5)
Fe1 C3 1.743(5)
Fe1 N1 1.880(4)
Fe1 C15 2.093(4)
Fe1 C14 2.103(4)
Fe1 C16 2.114(4)
Fe1 C17 2.117(4)
Fe1 C13 2.127(4)
Fe1 Ge2 2.378(10)
Si1 C23 1.872(5)
Si1 C25 1.878(5)
Si1 C2 1.886(5)
Si1 C24 1.887(6)
Si2 C26 1.877(5)
Si2 C28 1.879(5)
Si2 C27 1.888(5)
Si2 C2 1.899(4)
Si3 C29 1.876(5)
Si3 C2 1.882(5)
Si3 C30 1.882(6)
Si3 C31 1.885(6)
Si3 Ge2 2.415(9)
N1 C1 1.145(6)
C1 C4 1.428(6)
C2 Ge2 2.198(11)
C3 O1 1.158(6)
C3 Ge2 2.473(11)
C4 C5 1.397(7)
C4 C9 1.414(6)
C5 C6 1.385(7)
C5 C10 1.514(7)
C6 C7 1.386(7)
C6 H6 0.9500
C7 C8 1.393(7)
C7 C11 1.501(7)
C8 C9 1.376(6)
C8 H8 0.9500
C9 C12 1.503(6)
C10 H10 0.9800
C10 H10A 0.9800
C10 H10B 0.9800
C11 H11 0.9800
C11 H11A 0.9800
C11 H11B 0.9800
C12 H12 0.9800
C12 H12A 0.9800
C12 H12B 0.9800
C13 C14 1.411(7)
C13 C17 1.414(6)
C13 C18 1.508(7)
C14 C15 1.437(7)
C14 C19 1.505(7)
C15 C16 1.422(7)
C15 C20 1.499(7)
C16 C17 1.434(7)
C16 C21 1.503(7)
C17 C22 1.506(7)
C18 H18 0.9800
C18 H18A 0.9800
C18 H18B 0.9800
C19 H19 0.9800
C19 H19A 0.9800
C19 H19B 0.9800
C20 H20 0.9800
C20 H20A 0.9800
C20 H20B 0.9800
C21 H21 0.9800
C21 H21A 0.9800
C21 H21B 0.9800
C22 H22 0.9800
C22 H22A 0.9800
C22 H22B 0.9800
C23 H23 0.9800
C23 H23A 0.9800
C23 H23B 0.9800
C24 H24 0.9800
C24 H24A 0.9800
C24 H24B 0.9800
C25 H25 0.9800
C25 H25A 0.9800
C25 H25B 0.9800
C26 H26 0.9800
C26 H26A 0.9800
C26 H26B 0.9800
C27 H27 0.9800
C27 H27A 0.9800
C27 H27B 0.9800
C28 H28 0.9800
C28 H28A 0.9800
C28 H28B 0.9800
C29 H29 0.9800
C29 H29A 0.9800
C29 H29B 0.9800
C30 Ge2 2.186(12)
C30 H30 0.9800
C30 H30A 0.9800
C30 H30B 0.9800
C31 H31 0.9800
C31 H31A 0.9800
C31 H31B 0.9800
C32 C33 1.3900
C32 C37 1.3900
C32 C38 1.48(3)
C33 C34 1.3900
C33 H32 0.9500
C34 C35 1.3900
C34 H33 0.9500
C35 C36 1.3900
C35 H34 0.9500
C36 C37 1.3900
C36 H35 0.9500
C37 H36 0.9500
C38 H45 0.9800
C38 H46 0.9800
C38 H47 0.9800

loop_
_geom_torsion_atom_site_label_1
_geom_torsion_atom_site_label_2
_geom_torsion_atom_site_label_3
_geom_torsion_atom_site_label_4
_geom_torsion
C29 Si3 C2 Si1 34.8(3)
C30 Si3 C2 Si1 155.3(2)
C31 Si3 C2 Si1 -83.5(3)
Ge2 Si3 C2 Si1 124.8(4)
C29 Si3 C2 Si2 159.5(2)
C30 Si3 C2 Si2 -80.1(3)
C31 Si3 C2 Si2 41.2(3)
Ge2 Si3 C2 Si2 -110.6(4)
C29 Si3 C2 Ge1 -86.1(3)
C30 Si3 C2 Ge1 34.4(3)
C31 Si3 C2 Ge1 155.6(3)
C29 Si3 C2 Ge2 -89.9(3)
C30 Si3 C2 Ge2 30.5(4)
C31 Si3 C2 Ge2 151.8(4)
C23 Si1 C2 Si3 46.6(3)
C25 Si1 C2 Si3 -74.1(3)
C24 Si1 C2 Si3 165.4(3)
C23 Si1 C2 Si2 -77.3(3)
C25 Si1 C2 Si2 162.0(3)
C24 Si1 C2 Si2 41.4(3)
C23 Si1 C2 Ge1 170.7(2)
C25 Si1 C2 Ge1 50.0(3)
C24 Si1 C2 Ge1 -70.6(3)
C23 Si1 C2 Ge2 130.4(4)
C25 Si1 C2 Ge2 9.8(5)
C24 Si1 C2 Ge2 -110.8(5)
C26 Si2 C2 Si3 43.5(3)
C28 Si2 C2 Si3 -78.3(3)
C27 Si2 C2 Si3 163.5(2)
C26 Si2 C2 Si1 168.2(2)
C28 Si2 C2 Si1 46.4(3)
C27 Si2 C2 Si1 -71.8(3)
C26 Si2 C2 Ge1 -77.1(3)
C28 Si2 C2 Ge1 161.1(2)
C27 Si2 C2 Ge1 42.9(3)
C26 Si2 C2 Ge2 -35.6(4)
C28 Si2 C2 Ge2 -157.4(4)
C27 Si2 C2 Ge2 84.4(4)
N1 Fe1 C3 Ge2 -111.3(3)
C15 Fe1 C3 Ge2 100.3(3)
C14 Fe1 C3 Ge2 139.7(3)
C16 Fe1 C3 Ge2 72.1(3)
C17 Fe1 C3 Ge2 93.6(6)
C13 Fe1 C3 Ge2 155.2(4)
C9 C4 C5 C6 -0.4(7)
C1 C4 C5 C6 -179.7(4)
C9 C4 C5 C10 -179.5(5)
C1 C4 C5 C10 1.1(7)
C4 C5 C6 C7 -1.0(7)
C10 C5 C6 C7 178.2(5)
C5 C6 C7 C8 1.6(7)
C5 C6 C7 C11 -178.0(5)
C6 C7 C8 C9 -0.9(7)
C11 C7 C8 C9 178.6(5)
C7 C8 C9 C4 -0.3(7)
C7 C8 C9 C12 -179.6(5)
C5 C4 C9 C8 1.0(7)
C1 C4 C9 C8 -179.7(4)
C5 C4 C9 C12 -179.7(4)
C1 C4 C9 C12 -0.4(6)
C17 C13 C14 C15 -1.6(5)
C18 C13 C14 C15 178.1(4)
Fe1 C13 C14 C15 -60.6(3)
C17 C13 C14 C19 -177.1(5)
C18 C13 C14 C19 2.6(8)
Fe1 C13 C14 C19 123.9(5)
C17 C13 C14 Fe1 59.1(3)
C18 C13 C14 Fe1 -121.2(5)
C13 C14 C15 C16 0.5(5)
C19 C14 C15 C16 176.1(5)
Fe1 C14 C15 C16 -61.3(3)
C13 C14 C15 C20 -173.6(4)
C19 C14 C15 C20 1.9(8)
Fe1 C14 C15 C20 124.5(5)
C13 C14 C15 Fe1 61.8(3)
C19 C14 C15 Fe1 -122.6(5)
C14 C15 C16 C17 0.8(5)
C20 C15 C16 C17 174.8(4)
Fe1 C15 C16 C17 -60.2(3)
C14 C15 C16 C21 -170.2(4)
C20 C15 C16 C21 3.8(7)
Fe1 C15 C16 C21 128.8(5)
C14 C15 C16 Fe1 60.9(3)
C20 C15 C16 Fe1 -125.1(5)
C14 C13 C17 C16 2.0(5)
C18 C13 C17 C16 -177.6(4)
Fe1 C13 C17 C16 60.8(3)
C14 C13 C17 C22 176.0(4)
C18 C13 C17 C22 -3.7(8)
Fe1 C13 C17 C22 -125.3(5)
C14 C13 C17 Fe1 -58.8(3)
C18 C13 C17 Fe1 121.6(5)
C15 C16 C17 C13 -1.7(5)
C21 C16 C17 C13 169.3(4)
Fe1 C16 C17 C13 -61.3(3)
C15 C16 C17 C22 -175.8(4)
C21 C16 C17 C22 -4.8(7)
Fe1 C16 C17 C22 124.6(5)
C15 C16 C17 Fe1 59.6(3)
C21 C16 C17 Fe1 -129.4(4)
C29 Si3 C30 Ge2 95.1(4)
C2 Si3 C30 Ge2 -30.6(3)
C31 Si3 C30 Ge2 -155.4(3)
C37 C32 C33 C34 0.0
C38 C32 C33 C34 171.9(15)
C32 C33 C34 C35 0.0
C33 C34 C35 C36 0.0
C34 C35 C36 C37 0.0
C35 C36 C37 C32 0.0
C33 C32 C37 C36 0.0
C38 C32 C37 C36 -172.7(14)
